data_7712693
loop_
_publ_author_name
'Zhang, Yatong'
'Wang, Ai'
'Feng, Sisi'
'Yuan, Caixia'
'Lu, Liping'

_publ_section_title
;
 Syntheses and fluorescence properties of lanthanide isostructural
 complexes derived from aspartic acid.
;
_journal_name_full 'Dalton transactions (Cambridge, England : 2003)'
_journal_paper_doi 10.1039/d3dt00377a
_journal_year 2023
_chemical_formula_moiety 'C12 H13 Eu N O7, Cl'
_chemical_formula_sum 'C12 H13 Cl Eu N O7'
_chemical_formula_weight 470.64
_space_group_crystal_system monoclinic
_space_group_IT_number 14
_space_group_name_Hall '-P 2ybc'
_space_group_name_H-M_alt 'P 1 21/c 1'
_atom_sites_solution_hydrogens mixed
_audit_creation_method SHELXL-2014/7
_audit_update_record
;
2023-01-17 deposited with the CCDC.	2023-03-15 downloaded from the CCDC.
;
_cell_angle_alpha 90
_cell_angle_beta 95.572(8)
_cell_angle_gamma 90
_cell_formula_units_Z 4
_cell_length_a 14.365(4)
_cell_length_b 12.400(4)
_cell_length_c 7.874(2)
_cell_measurement_reflns_used 4531
_cell_measurement_temperature 298(2)
_cell_measurement_theta_max 28.24
_cell_measurement_theta_min 2.85
_cell_volume 1395.9(7)
_computing_cell_refinement 'Bruker SAINT'
_computing_data_collection 'Bruker APEX2'
_computing_data_reduction 'Bruker SAINT'
_computing_molecular_graphics 'Bruker SHELXTL'
_computing_publication_material 'Bruker SHELXTL'
_computing_structure_refinement 'SHELXL-2014 (Sheldrick 2014)'
_computing_structure_solution 'SHELXS-97 (Sheldrick 2008)'
_diffrn_ambient_temperature 298(2)
_diffrn_measured_fraction_theta_full 0.977
_diffrn_measured_fraction_theta_max 0.981
_diffrn_measurement_device_type 'Bruker APEX-II CCD'
_diffrn_measurement_method '\f and \w scans'
_diffrn_radiation_type MoK\a
_diffrn_radiation_wavelength 0.71073
_diffrn_reflns_av_R_equivalents 0.0603
_diffrn_reflns_av_unetI/netI 0.0627
_diffrn_reflns_Laue_measured_fraction_full 0.977
_diffrn_reflns_Laue_measured_fraction_max 0.981
_diffrn_reflns_limit_h_max 19
_diffrn_reflns_limit_h_min -19
_diffrn_reflns_limit_k_max 16
_diffrn_reflns_limit_k_min -16
_diffrn_reflns_limit_l_max 10
_diffrn_reflns_limit_l_min -6
_diffrn_reflns_number 11096
_diffrn_reflns_point_group_measured_fraction_full 0.977
_diffrn_reflns_point_group_measured_fraction_max 0.981
_diffrn_reflns_theta_full 25.242
_diffrn_reflns_theta_max 28.272
_diffrn_reflns_theta_min 3.075
_diffrn_source 'Incoatec microsource'
_exptl_absorpt_coefficient_mu 4.720
_exptl_absorpt_correction_T_max 0.7457
_exptl_absorpt_correction_T_min 0.4889
_exptl_absorpt_correction_type multi-scan
_exptl_absorpt_process_details SADABS
_exptl_crystal_colour colorless
_exptl_crystal_density_diffrn 2.240
_exptl_crystal_description block
_exptl_crystal_F_000 912
_exptl_crystal_size_max 0.300
_exptl_crystal_size_mid 0.280
_exptl_crystal_size_min 0.150
_refine_diff_density_max 1.878
_refine_diff_density_min -1.410
_refine_diff_density_rms 0.186
_refine_ls_extinction_method none
_refine_ls_goodness_of_fit_ref 1.032
_refine_ls_hydrogen_treatment constr
_refine_ls_matrix_type full
_refine_ls_number_parameters 199
_refine_ls_number_reflns 3402
_refine_ls_number_restraints 0
_refine_ls_restrained_S_all 1.032
_refine_ls_R_factor_all 0.0653
_refine_ls_R_factor_gt 0.0428
_refine_ls_shift/su_max 0.000
_refine_ls_shift/su_mean 0.000
_refine_ls_structure_factor_coef Fsqd
_refine_ls_weighting_details 'w=1/[\s^2^(Fo^2^)+(0.0278P)^2^+8.7385P] where P=(Fo^2^+2Fc^2^)/3'
_refine_ls_weighting_scheme calc
_refine_ls_wR_factor_gt 0.0966
_refine_ls_wR_factor_ref 0.1066
_reflns_Friedel_coverage 0.000
_reflns_number_gt 2588
_reflns_number_total 3402
_reflns_threshold_expression 'I > 2\s(I)'
_cod_data_source_file d3dt00377a2.cif
_cod_data_source_block ZYT_15
_cod_original_sg_symbol_H-M 'P 21/c'
_cod_database_code 7712693
_shelx_shelxl_version_number 2014/7
_shelx_space_group_comment
;
The symmetry employed for this shelxl refinement is uniquely defined
by the following loop, which should always be used as a source of
symmetry information in preference to the above space-group names.
They are only intended as comments.
;
_shelx_estimated_absorpt_t_min 0.332
_shelx_estimated_absorpt_t_max 0.538

loop_
_space_group_symop_operation_xyz
'x, y, z'
'-x, y+1/2, -z+1/2'
'-x, -y, -z'
'x, -y-1/2, z-1/2'

loop_
_atom_site_label
_atom_site_type_symbol
_atom_site_fract_x
_atom_site_fract_y
_atom_site_fract_z
_atom_site_U_iso_or_equiv
_atom_site_adp_type
_atom_site_occupancy
_atom_site_site_symmetry_order
_atom_site_calc_flag
_atom_site_refinement_flags_posn
_atom_site_refinement_flags_adp
_atom_site_refinement_flags_occupancy
_atom_site_disorder_assembly
_atom_site_disorder_group
Eu1 Eu 0.13896(2) 0.70141(3) 0.86672(4) 0.02497(11) Uani 1 1 d . . . . .
O1 O 0.1613(4) 0.5606(4) 0.6700(7) 0.0424(13) Uani 1 1 d . . . . .
O2 O 0.1419(4) 0.6003(4) 0.3935(7) 0.0445(14) Uani 1 1 d . . . . .
O3 O 0.0210(4) 0.3635(6) 0.2442(8) 0.0549(17) Uani 1 1 d . . . . .
O4 O -0.0420(3) 0.2483(4) 0.4100(7) 0.0332(11) Uani 1 1 d . . . . .
O5 O 0.7562(3) 0.2726(4) 0.8359(8) 0.0393(13) Uani 1 1 d . . . . .
O6 O 0.7134(4) 0.3777(5) 1.0362(7) 0.0439(13) Uani 1 1 d . . . . .
O7 O 0.1052(4) 0.5365(4) 1.0187(7) 0.0420(13) Uani 1 1 d . . . . .
H7A H 0.1208 0.4864 0.9599 0.063 Uiso 1 1 d R U . . .
H7B H 0.0905 0.5110 1.1082 0.063 Uiso 1 1 d R U . . .
C1 C 0.1555(5) 0.5370(6) 0.5166(9) 0.0292(14) Uani 1 1 d . . . . .
C2 C 0.1709(5) 0.4174(5) 0.4777(10) 0.0300(15) Uani 1 1 d . . . . .
H2 H 0.1766 0.4082 0.3556 0.036 Uiso 1 1 calc R U . . .
C3 C 0.0939(5) 0.3434(6) 0.5318(10) 0.0351(16) Uani 1 1 d . . . . .
H3A H 0.1219 0.2769 0.5767 0.042 Uiso 1 1 calc R U . . .
H3B H 0.0639 0.3780 0.6227 0.042 Uiso 1 1 calc R U . . .
C4 C 0.0203(5) 0.3170(6) 0.3863(10) 0.0344(16) Uani 1 1 d . . . . .
C5 C 0.3440(5) 0.4365(7) 0.5155(11) 0.0417(19) Uani 1 1 d . . . . .
H5A H 0.3466 0.4178 0.3964 0.050 Uiso 1 1 calc R U . . .
H5B H 0.3367 0.5141 0.5221 0.050 Uiso 1 1 calc R U . . .
C6 C 0.4329(5) 0.4057(6) 0.6119(10) 0.0330(15) Uani 1 1 d . . . . .
C7 C 0.4721(5) 0.4735(7) 0.7404(11) 0.0413(18) Uani 1 1 d . . . . .
H7 H 0.4399 0.5353 0.7673 0.050 Uiso 1 1 calc R U . . .
C8 C 0.5578(5) 0.4513(6) 0.8291(10) 0.0369(17) Uani 1 1 d . . . . .
H8 H 0.5832 0.4980 0.9138 0.044 Uiso 1 1 calc R U . . .
C9 C 0.6057(5) 0.3586(6) 0.7902(9) 0.0288(14) Uani 1 1 d . . . . .
C10 C 0.5661(5) 0.2898(6) 0.6685(11) 0.0378(17) Uani 1 1 d . . . . .
H10 H 0.5975 0.2270 0.6438 0.045 Uiso 1 1 calc R U . . .
C11 C 0.4792(5) 0.3124(7) 0.5806(11) 0.0410(18) Uani 1 1 d . . . . .
H11 H 0.4526 0.2637 0.5001 0.049 Uiso 1 1 calc R U . . .
C12 C 0.6978(5) 0.3350(6) 0.8920(10) 0.0319(15) Uani 1 1 d . . . . .
N1 N 0.2603(4) 0.3836(4) 0.5781(8) 0.0304(13) Uani 1 1 d . . . . .
H1A H 0.2576 0.4004 0.6874 0.036 Uiso 1 1 calc R U . . .
H1B H 0.2663 0.3123 0.5711 0.036 Uiso 1 1 calc R U . . .
Cl1 Cl 0.26050(17) 0.14342(16) 0.4868(3) 0.0525(6) Uani 1 1 d . . . . .

loop_
_atom_site_aniso_label
_atom_site_aniso_U_11
_atom_site_aniso_U_22
_atom_site_aniso_U_33
_atom_site_aniso_U_23
_atom_site_aniso_U_13
_atom_site_aniso_U_12
Eu1 0.02493(17) 0.02748(17) 0.02248(16) -0.00059(15) 0.00215(11) -0.00017(16)
O1 0.063(4) 0.033(3) 0.030(3) -0.002(2) -0.002(3) 0.008(3)
O2 0.062(4) 0.036(3) 0.037(3) 0.005(2) 0.011(3) 0.016(3)
O3 0.043(3) 0.080(5) 0.040(4) 0.012(3) 0.002(3) -0.017(3)
O4 0.029(2) 0.031(2) 0.038(3) 0.002(2) -0.001(2) -0.004(2)
O5 0.025(2) 0.046(3) 0.047(3) 0.002(3) 0.002(2) 0.007(2)
O6 0.038(3) 0.056(4) 0.037(3) -0.001(3) -0.002(2) 0.003(3)
O7 0.059(4) 0.033(3) 0.035(3) 0.012(2) 0.008(3) -0.005(3)
C1 0.026(3) 0.031(3) 0.031(4) -0.005(3) 0.001(3) 0.001(3)
C2 0.029(3) 0.028(3) 0.032(4) -0.003(3) -0.007(3) 0.005(3)
C3 0.034(4) 0.039(4) 0.032(4) 0.000(3) 0.002(3) -0.009(3)
C4 0.024(3) 0.043(4) 0.037(4) -0.004(3) 0.006(3) -0.004(3)
C5 0.026(4) 0.053(5) 0.046(5) 0.020(4) 0.001(3) 0.006(3)
C6 0.021(3) 0.044(4) 0.034(4) 0.008(3) 0.000(3) 0.006(3)
C7 0.034(4) 0.046(4) 0.044(5) -0.001(4) 0.002(3) 0.012(3)
C8 0.037(4) 0.041(4) 0.034(4) -0.004(3) 0.006(3) 0.003(3)
C9 0.021(3) 0.040(4) 0.024(3) 0.004(3) 0.000(3) 0.005(3)
C10 0.029(3) 0.043(4) 0.042(4) -0.008(4) 0.003(3) 0.004(3)
C11 0.034(4) 0.047(5) 0.042(5) -0.010(4) 0.002(3) -0.004(3)
C12 0.025(3) 0.036(4) 0.035(4) 0.008(3) 0.009(3) 0.003(3)
N1 0.030(3) 0.025(3) 0.034(3) 0.002(2) -0.006(2) -0.002(2)
Cl1 0.0658(14) 0.0345(10) 0.0578(14) -0.0093(9) 0.0086(11) -0.0014(10)

loop_
_atom_type_symbol
_atom_type_description
_atom_type_scat_dispersion_real
_atom_type_scat_dispersion_imag
_atom_type_scat_source
C C 0.0033 0.0016 'International Tables Vol C Tables 4.2.6.8 and 6.1.1.4'
H H 0.0000 0.0000 'International Tables Vol C Tables 4.2.6.8 and 6.1.1.4'
N N 0.0061 0.0033 'International Tables Vol C Tables 4.2.6.8 and 6.1.1.4'
O O 0.0106 0.0060 'International Tables Vol C Tables 4.2.6.8 and 6.1.1.4'
Cl Cl 0.1484 0.1585 'International Tables Vol C Tables 4.2.6.8 and 6.1.1.4'
Eu Eu -0.1578 3.6682 'International Tables Vol C Tables 4.2.6.8 and 6.1.1.4'

loop_
_geom_angle_atom_site_label_1
_geom_angle_atom_site_label_2
_geom_angle_atom_site_label_3
_geom_angle
_geom_angle_site_symmetry_1
_geom_angle_site_symmetry_3
_geom_angle_publ_flag
O1 Eu1 O6 74.7(2) . 3_667 ?
O1 Eu1 O4 140.76(19) . 2_556 ?
O6 Eu1 O4 114.91(18) 3_667 2_556 ?
O1 Eu1 O7 75.5(2) . . ?
O6 Eu1 O7 73.25(19) 3_667 . ?
O4 Eu1 O7 71.88(18) 2_556 . ?
O1 Eu1 O5 73.21(19) . 2_656 ?
O6 Eu1 O5 77.01(19) 3_667 2_656 ?
O4 Eu1 O5 144.79(18) 2_556 2_656 ?
O7 Eu1 O5 141.36(19) . 2_656 ?
O1 Eu1 O2 141.76(19) . 4_576 ?
O6 Eu1 O2 111.9(2) 3_667 4_576 ?
O4 Eu1 O2 72.82(17) 2_556 4_576 ?
O7 Eu1 O2 142.67(18) . 4_576 ?
O5 Eu1 O2 72.03(18) 2_656 4_576 ?
O1 Eu1 O3 73.4(2) . 3_566 ?
O6 Eu1 O3 137.1(2) 3_667 3_566 ?
O4 Eu1 O3 76.0(2) 2_556 3_566 ?
O7 Eu1 O3 71.6(2) . 3_566 ?
O5 Eu1 O3 119.09(19) 2_656 3_566 ?
O2 Eu1 O3 110.9(2) 4_576 3_566 ?
O1 Eu1 O4 73.70(18) . 3_566 ?
O6 Eu1 O4 140.12(18) 3_667 3_566 ?
O4 Eu1 O4 104.94(16) 2_556 3_566 ?
O7 Eu1 O4 120.44(18) . 3_566 ?
O5 Eu1 O4 71.07(17) 2_656 3_566 ?
O2 Eu1 O4 80.36(18) 4_576 3_566 ?
O3 Eu1 O4 51.30(18) 3_566 3_566 ?
O1 Eu1 O5 123.96(17) . 3_667 ?
O6 Eu1 O5 50.55(18) 3_667 3_667 ?
O4 Eu1 O5 69.48(16) 2_556 3_667 ?
O7 Eu1 O5 78.09(18) . 3_667 ?
O5 Eu1 O5 101.32(16) 2_656 3_667 ?
O2 Eu1 O5 78.56(18) 4_576 3_667 ?
O3 Eu1 O5 139.55(19) 3_566 3_667 ?
O4 Eu1 O5 158.90(17) 3_566 3_667 ?
O1 Eu1 C4 68.9(2) . 3_566 ?
O6 Eu1 C4 143.5(2) 3_667 3_566 ?
O4 Eu1 C4 92.71(19) 2_556 3_566 ?
O7 Eu1 C4 95.2(2) . 3_566 ?
O5 Eu1 C4 94.27(19) 2_656 3_566 ?
O2 Eu1 C4 98.3(2) 4_576 3_566 ?
O3 Eu1 C4 25.72(19) 3_566 3_566 ?
O4 Eu1 C4 25.85(18) 3_566 3_566 ?
O5 Eu1 C4 162.12(19) 3_667 3_566 ?
O1 Eu1 C12 99.3(2) . 3_667 ?
O6 Eu1 C12 25.1(2) 3_667 3_667 ?
O4 Eu1 C12 92.68(19) 2_556 3_667 ?
O7 Eu1 C12 74.64(19) . 3_667 ?
O5 Eu1 C12 88.52(19) 2_656 3_667 ?
O2 Eu1 C12 95.3(2) 4_576 3_667 ?
O3 Eu1 C12 146.2(2) 3_566 3_667 ?
O4 Eu1 C12 159.52(18) 3_566 3_667 ?
O5 Eu1 C12 25.51(18) 3_667 3_667 ?
C4 Eu1 C12 166.4(2) 3_566 3_667 ?
O1 Eu1 Eu1 65.11(13) . 4_575 ?
O6 Eu1 Eu1 110.07(14) 3_667 4_575 ?
O4 Eu1 Eu1 132.74(12) 2_556 4_575 ?
O7 Eu1 Eu1 137.09(13) . 4_575 ?
O5 Eu1 Eu1 38.59(13) 2_656 4_575 ?
O2 Eu1 Eu1 77.79(13) 4_576 4_575 ?
O3 Eu1 Eu1 81.14(14) 3_566 4_575 ?
O4 Eu1 Eu1 32.97(11) 3_566 4_575 ?
O5 Eu1 Eu1 138.49(12) 3_667 4_575 ?
C4 Eu1 Eu1 55.80(15) 3_566 4_575 ?
C12 Eu1 Eu1 126.57(14) 3_667 4_575 ?
O1 Eu1 H7A 59.4 . . ?
O6 Eu1 H7A 68.0 3_667 . ?
O4 Eu1 H7A 87.9 2_556 . ?
O7 Eu1 H7A 16.4 . . ?
O5 Eu1 H7A 126.4 2_656 . ?
O2 Eu1 H7A 158.9 4_576 . ?
O3 Eu1 H7A 71.3 3_566 . ?
O4 Eu1 H7A 113.7 3_566 . ?
O5 Eu1 H7A 86.8 3_667 . ?
C4 Eu1 H7A 91.0 3_566 . ?
C12 Eu1 H7A 76.7 3_667 . ?
Eu1 Eu1 H7A 122.8 4_575 . ?
C1 O1 Eu1 144.0(5) . . ?
C1 O2 Eu1 133.9(5) . 4_575 ?
C4 O3 Eu1 94.4(4) . 3_566 ?
C4 O4 Eu1 137.4(5) . 2_546 ?
C4 O4 Eu1 92.6(4) . 3_566 ?
Eu1 O4 Eu1 112.06(18) 2_546 3_566 ?
C12 O5 Eu1 157.3(5) . 2_646 ?
C12 O5 Eu1 87.5(5) . 3_667 ?
Eu1 O5 Eu1 106.42(18) 2_646 3_667 ?
C12 O6 Eu1 101.0(5) . 3_667 ?
Eu1 O7 H7A 106.3 . . ?
Eu1 O7 H7B 145.7 . . ?
H7A O7 H7B 107.5 . . ?
O1 C1 O2 126.8(7) . . ?
O1 C1 C2 115.2(6) . . ?
O2 C1 C2 117.9(6) . . ?
N1 C2 C3 106.9(6) . . ?
N1 C2 C1 107.3(5) . . ?
C3 C2 C1 113.7(6) . . ?
N1 C2 H2 109.6 . . ?
C3 C2 H2 109.6 . . ?
C1 C2 H2 109.6 . . ?
C4 C3 C2 112.9(6) . . ?
C4 C3 H3A 109.0 . . ?
C2 C3 H3A 109.0 . . ?
C4 C3 H3B 109.0 . . ?
C2 C3 H3B 109.0 . . ?
H3A C3 H3B 107.8 . . ?
O3 C4 O4 120.5(7) . . ?
O3 C4 C3 120.5(7) . . ?
O4 C4 C3 119.1(7) . . ?
O3 C4 Eu1 59.9(4) . 3_566 ?
O4 C4 Eu1 61.6(4) . 3_566 ?
C3 C4 Eu1 169.6(5) . 3_566 ?
C6 C5 N1 113.7(6) . . ?
C6 C5 H5A 108.8 . . ?
N1 C5 H5A 108.8 . . ?
C6 C5 H5B 108.8 . . ?
N1 C5 H5B 108.8 . . ?
H5A C5 H5B 107.7 . . ?
C11 C6 C7 118.2(7) . . ?
C11 C6 C5 122.6(8) . . ?
C7 C6 C5 119.2(7) . . ?
C8 C7 C6 121.6(7) . . ?
C8 C7 H7 119.2 . . ?
C6 C7 H7 119.2 . . ?
C7 C8 C9 119.3(7) . . ?
C7 C8 H8 120.4 . . ?
C9 C8 H8 120.4 . . ?
C10 C9 C8 119.4(6) . . ?
C10 C9 C12 122.4(6) . . ?
C8 C9 C12 118.1(7) . . ?
C9 C10 C11 121.0(7) . . ?
C9 C10 H10 119.5 . . ?
C11 C10 H10 119.5 . . ?
C6 C11 C10 120.4(7) . . ?
C6 C11 H11 119.8 . . ?
C10 C11 H11 119.8 . . ?
O5 C12 O6 120.9(7) . . ?
O5 C12 C9 121.1(7) . . ?
O6 C12 C9 118.0(6) . . ?
O5 C12 Eu1 67.0(4) . 3_667 ?
O6 C12 Eu1 54.0(4) . 3_667 ?
C9 C12 Eu1 171.2(5) . 3_667 ?
C5 N1 C2 112.2(6) . . ?
C5 N1 H1A 109.2 . . ?
C2 N1 H1A 109.2 . . ?
C5 N1 H1B 109.2 . . ?
C2 N1 H1B 109.2 . . ?
H1A N1 H1B 107.9 . . ?

loop_
_geom_bond_atom_site_label_1
_geom_bond_atom_site_label_2
_geom_bond_distance
_geom_bond_site_symmetry_2
_geom_bond_publ_flag
Eu1 O1 2.376(5) . ?
Eu1 O6 2.394(5) 3_667 ?
Eu1 O4 2.417(5) 2_556 ?
Eu1 O7 2.441(5) . ?
Eu1 O5 2.461(6) 2_656 ?
Eu1 O2 2.468(6) 4_576 ?
Eu1 O3 2.510(6) 3_566 ?
Eu1 O4 2.546(5) 3_566 ?
Eu1 O5 2.678(6) 3_667 ?
Eu1 C4 2.893(8) 3_566 ?
Eu1 C12 2.906(8) 3_667 ?
Eu1 Eu1 4.1173(12) 4_575 ?
Eu1 H7A 2.7836 . ?
O1 C1 1.238(9) . ?
O2 C1 1.248(9) . ?
O2 Eu1 2.468(6) 4_575 ?
O3 C4 1.259(10) . ?
O3 Eu1 2.510(6) 3_566 ?
O4 C4 1.263(8) . ?
O4 Eu1 2.417(5) 2_546 ?
O4 Eu1 2.546(5) 3_566 ?
O5 C12 1.253(9) . ?
O5 Eu1 2.461(6) 2_646 ?
O5 Eu1 2.678(6) 3_667 ?
O6 C12 1.254(9) . ?
O6 Eu1 2.394(5) 3_667 ?
O7 H7A 0.8191 . ?
O7 H7B 0.8185 . ?
C1 C2 1.534(9) . ?
C2 N1 1.501(8) . ?
C2 C3 1.529(10) . ?
C2 H2 0.9800 . ?
C3 C4 1.517(10) . ?
C3 H3A 0.9700 . ?
C3 H3B 0.9700 . ?
C4 Eu1 2.893(8) 3_566 ?
C5 C6 1.472(9) . ?
C5 N1 1.495(9) . ?
C5 H5A 0.9700 . ?
C5 H5B 0.9700 . ?
C6 C11 1.369(10) . ?
C6 C7 1.392(11) . ?
C7 C8 1.383(11) . ?
C7 H7 0.9300 . ?
C8 C9 1.389(10) . ?
C8 H8 0.9300 . ?
C9 C10 1.365(10) . ?
C9 C12 1.508(10) . ?
C10 C11 1.396(11) . ?
C10 H10 0.9300 . ?
C11 H11 0.9300 . ?
C12 Eu1 2.906(8) 3_667 ?
N1 H1A 0.8900 . ?
N1 H1B 0.8900 . ?

loop_
_geom_hbond_atom_site_label_D
_geom_hbond_atom_site_label_H
_geom_hbond_atom_site_label_A
_geom_hbond_distance_DH
_geom_hbond_distance_HA
_geom_hbond_distance_DA
_geom_hbond_angle_DHA
_geom_hbond_site_symmetry_A
O7 H7B O3 0.82 2.39 3.105(8) 146.8 1_556
O7 H7B O2 0.82 2.55 3.051(8) 120.9 1_556
O7 H7A Cl1 0.82 2.57 3.182(6) 133.2 4_566
N1 H1B Cl1 0.89 2.20 3.064(6) 164.7 .
N1 H1A Cl1 0.89 2.42 3.235(7) 153.2 4_566

loop_
_geom_torsion_atom_site_label_1
_geom_torsion_atom_site_label_2
_geom_torsion_atom_site_label_3
_geom_torsion_atom_site_label_4
_geom_torsion
_geom_torsion_site_symmetry_1
_geom_torsion_site_symmetry_2
_geom_torsion_site_symmetry_3
_geom_torsion_site_symmetry_4
_geom_torsion_publ_flag
Eu1 O1 C1 O2 10.5(14) . . . . ?
Eu1 O1 C1 C2 -172.2(6) . . . . ?
Eu1 O2 C1 O1 9.2(12) 4_575 . . . ?
Eu1 O2 C1 C2 -168.1(4) 4_575 . . . ?
O1 C1 C2 N1 -50.7(8) . . . . ?
O2 C1 C2 N1 126.9(7) . . . . ?
O1 C1 C2 C3 67.3(8) . . . . ?
O2 C1 C2 C3 -115.1(7) . . . . ?
N1 C2 C3 C4 -145.0(6) . . . . ?
C1 C2 C3 C4 96.8(8) . . . . ?
Eu1 O3 C4 O4 11.7(8) 3_566 . . . ?
Eu1 O3 C4 C3 -167.9(6) 3_566 . . . ?
Eu1 O4 C4 O3 -138.7(7) 2_546 . . . ?
Eu1 O4 C4 O3 -11.5(8) 3_566 . . . ?
Eu1 O4 C4 C3 40.9(10) 2_546 . . . ?
Eu1 O4 C4 C3 168.1(6) 3_566 . . . ?
Eu1 O4 C4 Eu1 -127.2(6) 2_546 . . 3_566 ?
C2 C3 C4 O3 -7.3(10) . . . . ?
C2 C3 C4 O4 173.1(6) . . . . ?
C2 C3 C4 Eu1 -96(3) . . . 3_566 ?
N1 C5 C6 C11 82.0(10) . . . . ?
N1 C5 C6 C7 -98.0(9) . . . . ?
C11 C6 C7 C8 3.3(12) . . . . ?
C5 C6 C7 C8 -176.6(8) . . . . ?
C6 C7 C8 C9 -0.6(13) . . . . ?
C7 C8 C9 C10 -1.7(12) . . . . ?
C7 C8 C9 C12 -178.5(7) . . . . ?
C8 C9 C10 C11 1.2(12) . . . . ?
C12 C9 C10 C11 177.9(7) . . . . ?
C7 C6 C11 C10 -3.8(12) . . . . ?
C5 C6 C11 C10 176.2(8) . . . . ?
C9 C10 C11 C6 1.6(13) . . . . ?
Eu1 O5 C12 O6 -126.8(11) 2_646 . . . ?
Eu1 O5 C12 O6 2.2(7) 3_667 . . . ?
Eu1 O5 C12 C9 54.9(16) 2_646 . . . ?
Eu1 O5 C12 C9 -176.2(6) 3_667 . . . ?
Eu1 O5 C12 Eu1 -129.0(13) 2_646 . . 3_667 ?
Eu1 O6 C12 O5 -2.5(8) 3_667 . . . ?
Eu1 O6 C12 C9 175.9(5) 3_667 . . . ?
C10 C9 C12 O5 23.6(11) . . . . ?
C8 C9 C12 O5 -159.7(7) . . . . ?
C10 C9 C12 O6 -154.7(8) . . . . ?
C8 C9 C12 O6 21.9(10) . . . . ?
C6 C5 N1 C2 179.6(7) . . . . ?
C3 C2 N1 C5 169.9(6) . . . . ?
C1 C2 N1 C5 -67.8(8) . . . . ?
